data_4000333
_journal_name_full 'Chemistry of Materials'
_journal_paper_doi 10.1021/cm034351z
_journal_year 2003
_chemical_formula_moiety 'C8 H18 As F6 Li O4'
_chemical_formula_sum 'C8 H18 As F6 Li O4'
_chemical_formula_weight 374.08
_chemical_melting_point 74
_chemical_name_common 02001
_space_group_IT_number 14
_symmetry_cell_setting monoclinic
_symmetry_space_group_name_Hall '-P 2yn'
_symmetry_space_group_name_H-M 'P 1 21/n 1'
_atom_sites_solution_hydrogens geom
_atom_sites_solution_primary direct
_atom_sites_solution_secondary difmap
_cell_angle_alpha 90.00
_cell_angle_beta 95.458(3)
_cell_angle_gamma 90.00
_cell_formula_units_Z 4
_cell_length_a 6.197(1)
_cell_length_b 12.697(2)
_cell_length_c 18.542(3)
_cell_measurement_reflns_used 2977
_cell_measurement_temperature 173(2)
_cell_measurement_theta_max 24.63
_cell_measurement_theta_min 2.21
_cell_volume 1452.3(4)
_exptl_absorpt_coefficient_mu 2.414
_exptl_absorpt_correction_T_max 0.731
_exptl_absorpt_correction_T_min 0.673
_exptl_absorpt_correction_type multi-scan
_exptl_absorpt_process_details 'SADABS, R. Blessing, 1995'
_exptl_crystal_colour colorless
_exptl_crystal_density_diffrn 1.711
_exptl_crystal_density_meas 0
_exptl_crystal_density_method 'not measured'
_exptl_crystal_description block
_exptl_crystal_F_000 752
_exptl_crystal_size_max 0.32
_exptl_crystal_size_mid 0.14
_exptl_crystal_size_min 0.13
_refine_ls_extinction_coef ?
_refine_ls_extinction_method none
_refine_ls_goodness_of_fit_ref 1.023
_refine_ls_hydrogen_treatment riding
_refine_ls_matrix_type full
_refine_ls_number_parameters 181
_refine_ls_number_reflns 2572
_refine_ls_number_restraints 0
_refine_ls_restrained_S_all 1.023
_refine_ls_R_factor_all 0.0875
_refine_ls_R_factor_gt 0.0704
_refine_ls_shift/su_max 0.000
_refine_ls_shift/su_mean 0.000
_refine_ls_structure_factor_coef Fsqd
_refine_ls_weighting_details 'calc w=1/[\s^2^(Fo^2^)+(0.0899P)^2^+11.3048P] where P=(Fo^2^+2Fc^2^)/3'
_refine_ls_weighting_scheme calc
_refine_ls_wR_factor_gt 0.1846
_refine_ls_wR_factor_ref 0.1955
_cod_original_sg_symbol_H-M P2(1)/n
_cod_database_code 4000333

loop_
_symmetry_equiv_pos_as_xyz
'x, y, z'
'-x+1/2, y+1/2, -z+1/2'
'-x, -y, -z'
'x-1/2, -y-1/2, z-1/2'

loop_
_atom_site_label
_atom_site_type_symbol
_atom_site_fract_x
_atom_site_fract_y
_atom_site_fract_z
_atom_site_U_iso_or_equiv
_atom_site_adp_type
_atom_site_occupancy
_atom_site_symmetry_multiplicity
_atom_site_calc_flag
_atom_site_refinement_flags
_atom_site_disorder_assembly
_atom_site_disorder_group
As1 As 0.04597(11) 0.21993(6) 0.38068(4) 0.0255(3) Uani 1 1 d . . .
F1 F 0.0267(7) 0.2382(4) 0.2873(2) 0.0444(12) Uani 1 1 d . . .
F2 F 0.0655(9) 0.2011(5) 0.4720(3) 0.0565(15) Uani 1 1 d . . .
F3 F 0.1663(8) 0.1012(4) 0.3690(3) 0.0478(13) Uani 1 1 d . . .
F4 F 0.2928(7) 0.2812(4) 0.3865(3) 0.0480(13) Uani 1 1 d . . .
F5 F -0.0770(8) 0.3393(4) 0.3887(3) 0.0526(14) Uani 1 1 d . . .
F6 F -0.2032(7) 0.1609(4) 0.3714(3) 0.0419(12) Uani 1 1 d . . .
Li1 Li -0.0094(19) 0.2295(9) 0.1795(6) 0.026(2) Uani 1 1 d . . .
O1 O -0.1054(8) 0.0969(4) 0.1276(3) 0.0293(11) Uani 1 1 d . . .
O2 O 0.2998(7) 0.1508(4) 0.1800(3) 0.0279(11) Uani 1 1 d . . .
O3 O 0.6814(8) 0.3021(4) 0.1782(3) 0.0255(11) Uani 1 1 d . . .
O4 O 1.0505(8) 0.3512(4) 0.1225(3) 0.0297(12) Uani 1 1 d . . .
C1 C -0.2738(13) 0.0950(7) 0.0685(4) 0.040(2) Uani 1 1 d . . .
H1A H -0.2954 0.0225 0.0511 0.060 Uiso 1 1 calc R . .
H1B H -0.2316 0.1395 0.0290 0.060 Uiso 1 1 calc R . .
H1C H -0.4090 0.1216 0.0852 0.060 Uiso 1 1 calc R . .
C2 C 0.0700(13) 0.0292(6) 0.1144(4) 0.0351(18) Uani 1 1 d . . .
H2A H 0.1283 0.0487 0.0683 0.042 Uiso 1 1 calc R . .
H2B H 0.0197 -0.0448 0.1108 0.042 Uiso 1 1 calc R . .
C3 C 0.2437(12) 0.0412(6) 0.1769(4) 0.0324(17) Uani 1 1 d . . .
H3A H 0.1883 0.0185 0.2228 0.039 Uiso 1 1 calc R . .
H3B H 0.3719 -0.0021 0.1687 0.039 Uiso 1 1 calc R . .
C4 C 0.4755(11) 0.1701(6) 0.2354(4) 0.0278(16) Uani 1 1 d . . .
H4A H 0.6018 0.1258 0.2266 0.033 Uiso 1 1 calc R . .
H4B H 0.4298 0.1519 0.2836 0.033 Uiso 1 1 calc R . .
C5 C 0.5366(11) 0.2847(6) 0.2335(4) 0.0286(16) Uani 1 1 d . . .
H5A H 0.4044 0.3281 0.2233 0.034 Uiso 1 1 calc R . .
H5B H 0.6083 0.3061 0.2813 0.034 Uiso 1 1 calc R . .
C6 C 0.7362(12) 0.4113(6) 0.1724(4) 0.0342(18) Uani 1 1 d . . .
H6A H 0.8184 0.4358 0.2176 0.041 Uiso 1 1 calc R . .
H6B H 0.6030 0.4543 0.1637 0.041 Uiso 1 1 calc R . .
C7 C 0.8712(12) 0.4217(6) 0.1102(4) 0.0314(17) Uani 1 1 d . . .
H7A H 0.7842 0.4038 0.0643 0.038 Uiso 1 1 calc R . .
H7B H 0.9236 0.4950 0.1068 0.038 Uiso 1 1 calc R . .
C8 C 1.1823(14) 0.3493(7) 0.0617(4) 0.041(2) Uani 1 1 d . . .
H8A H 1.3028 0.2999 0.0719 0.062 Uiso 1 1 calc R . .
H8B H 1.2397 0.4200 0.0542 0.062 Uiso 1 1 calc R . .
H8C H 1.0932 0.3268 0.0179 0.062 Uiso 1 1 calc R . .

loop_
_atom_site_aniso_label
_atom_site_aniso_U_11
_atom_site_aniso_U_22
_atom_site_aniso_U_33
_atom_site_aniso_U_23
_atom_site_aniso_U_13
_atom_site_aniso_U_12
As1 0.0168(4) 0.0290(5) 0.0304(4) -0.0005(3) 0.0006(3) -0.0049(3)
F1 0.025(2) 0.074(4) 0.034(2) 0.006(2) 0.0007(19) 0.013(2)
F2 0.046(3) 0.086(4) 0.037(3) 0.006(3) 0.002(2) -0.010(3)
F3 0.029(3) 0.038(3) 0.076(3) 0.005(3) 0.004(2) 0.006(2)
F4 0.017(2) 0.062(3) 0.065(3) -0.008(3) 0.003(2) -0.019(2)
F5 0.039(3) 0.038(3) 0.083(4) -0.008(3) 0.023(3) 0.004(2)
F6 0.012(2) 0.046(3) 0.067(3) 0.000(2) 0.0003(19) -0.013(2)
Li1 0.020(6) 0.026(6) 0.031(6) 0.000(5) -0.005(5) 0.000(5)
O1 0.016(2) 0.033(3) 0.038(3) -0.004(2) -0.002(2) 0.005(2)
O2 0.016(2) 0.028(3) 0.039(3) 0.003(2) -0.002(2) 0.002(2)
O3 0.016(2) 0.024(3) 0.037(3) 0.001(2) 0.001(2) 0.0041(19)
O4 0.019(2) 0.033(3) 0.037(3) 0.010(2) 0.008(2) 0.009(2)
C1 0.028(4) 0.048(5) 0.042(4) -0.004(4) -0.011(3) 0.007(4)
C2 0.028(4) 0.028(4) 0.049(5) -0.011(3) 0.001(3) 0.004(3)
C3 0.019(4) 0.027(4) 0.050(5) 0.001(3) -0.002(3) 0.006(3)
C4 0.014(3) 0.038(4) 0.031(4) 0.005(3) 0.002(3) 0.006(3)
C5 0.013(3) 0.038(4) 0.035(4) 0.001(3) 0.003(3) 0.006(3)
C6 0.020(4) 0.027(4) 0.055(5) 0.002(4) 0.002(3) 0.006(3)
C7 0.020(4) 0.028(4) 0.045(4) 0.006(3) -0.005(3) 0.006(3)
C8 0.034(4) 0.050(5) 0.042(4) 0.009(4) 0.012(4) 0.003(4)
